data_2016149
loop_
_publ_author_name
'Dennehy, Mariana'
'Quinzani, Oscar V.'
'Burrow, Robert A.'

_publ_section_title
Poly[(\m~3~-1,1-dioxo-1,2-benzoisothiazole-3-thiolato-\k^3^<i>N</i>:<i>S</i>^3^:<i>S</i>^3^)silver(I)]
_journal_coeditor_code GD3125
_journal_issue 9
_journal_name_full 'Acta Crystallographica Section C'
_journal_page_first m395
_journal_page_last m397
_journal_paper_doi 10.1107/S0108270107035597
_journal_volume 63
_journal_year 2007
_chemical_formula_iupac '[Ag (C7 H4 N O2 S2)]'
_chemical_formula_moiety 'C7 H4 Ag N O2 S2'
_chemical_formula_sum 'C7 H4 Ag N O2 S2'
_chemical_formula_weight 306.10
_chemical_name_systematic
;
Poly[(\m~3~-1,1-dioxo-1,2-benzoisothiazole-3-thiolato-
\k^3^N:S^3^:S^3^)silver(I)]
;
_space_group_IT_number 14
_symmetry_cell_setting monoclinic
_symmetry_space_group_name_Hall '-P 2ybc'
_symmetry_space_group_name_H-M 'P 1 21/c 1'
_atom_sites_solution_hydrogens geom
_atom_sites_solution_primary direct
_atom_sites_solution_secondary difmap
_audit_creation_method SHELXL97
_cell_angle_alpha 90.00
_cell_angle_beta 100.695(2)
_cell_angle_gamma 90.00
_cell_formula_units_Z 4
_cell_length_a 12.8718(6)
_cell_length_b 8.0615(3)
_cell_length_c 8.3059(3)
_cell_measurement_reflns_used 7345
_cell_measurement_temperature 294(2)
_cell_measurement_theta_max 31.40
_cell_measurement_theta_min 3.22
_cell_volume 846.90(6)
_computing_cell_refinement 'SAINT (Bruker, 2006)'
_computing_data_collection 'APEX2, BIS and COSMO (Bruker, 2006)'
_computing_data_reduction 'SAINT, SADABS and XPREP (Bruker, 2006)'
_computing_molecular_graphics 'DIAMOND (Brandenburg, 2007)'
_computing_publication_material 'publCIF (Version 1.5.1c beta; Westrip, 2007)'
_computing_structure_refinement 'SHELXL97 (Sheldrick, 1997)'
_computing_structure_solution 'SHELXS97 (Sheldrick, 1997)'
_diffrn_ambient_temperature 294(2)
_diffrn_measured_fraction_theta_full 0.992
_diffrn_measured_fraction_theta_max 0.992
_diffrn_measurement_device_type 'Bruker X8 Kappa-APEXII CCD area-detector'
_diffrn_measurement_method '\f and \w'
_diffrn_radiation_monochromator graphite
_diffrn_radiation_source 'fine-focus sealed tube'
_diffrn_radiation_type MoK\a
_diffrn_radiation_wavelength 0.71073
_diffrn_reflns_av_R_equivalents 0.0259
_diffrn_reflns_av_sigmaI/netI 0.0167
_diffrn_reflns_limit_h_max 18
_diffrn_reflns_limit_h_min -18
_diffrn_reflns_limit_k_max 11
_diffrn_reflns_limit_k_min -11
_diffrn_reflns_limit_l_max 11
_diffrn_reflns_limit_l_min -12
_diffrn_reflns_number 14582
_diffrn_reflns_theta_full 31.49
_diffrn_reflns_theta_max 31.49
_diffrn_reflns_theta_min 3.55
_exptl_absorpt_coefficient_mu 2.830
_exptl_absorpt_correction_T_max 0.7650
_exptl_absorpt_correction_T_min 0.4127
_exptl_absorpt_correction_type gaussian
_exptl_absorpt_process_details '[XPREP (Bruker, 2006) and SADABS (Bruker, 2006)]'
_exptl_crystal_colour 'light yellow'
_exptl_crystal_density_diffrn 2.401
_exptl_crystal_density_method 'not measured'
_exptl_crystal_description plate
_exptl_crystal_F_000 592
_exptl_crystal_size_max 0.38
_exptl_crystal_size_mid 0.35
_exptl_crystal_size_min 0.10
_refine_diff_density_max 1.857
_refine_diff_density_min -1.396
_refine_ls_goodness_of_fit_ref 1.047
_refine_ls_hydrogen_treatment constr
_refine_ls_matrix_type full
_refine_ls_number_parameters 118
_refine_ls_number_reflns 2787
_refine_ls_number_restraints 0
_refine_ls_restrained_S_all 1.047
_refine_ls_R_factor_all 0.0356
_refine_ls_R_factor_gt 0.0297
_refine_ls_shift/su_max 0.002
_refine_ls_shift/su_mean 0.000
_refine_ls_structure_factor_coef Fsqd
_refine_ls_weighting_details 'calc w = 1/[\s^2^(Fo^2^)+(0.0289P)^2^+1.4082P] where P=(Fo^2^+2Fc^2^)/3'
_refine_ls_weighting_scheme calc
_refine_ls_wR_factor_gt 0.0710
_refine_ls_wR_factor_ref 0.0748
_reflns_number_gt 2404
_reflns_number_total 2787
_reflns_threshold_expression I>2\s(I)
_cod_data_source_file gd3125.cif
_cod_data_source_block I
_cod_depositor_comments
;
The following automatic conversions were performed:
'_exptl_absorpt_correction_type' value 'Gaussian' changed to 'gaussian'
according to '/home/saulius/struct/CIF-dictionaries/cif_core.dic'
dictionary named 'cif_core.dic' version 2.4.1 from 2010-06-29.

Automatic conversion script
Id: cif_fix_enum 1527 2010-12-29 10:47:43Z saulius 

The following automatic conversions were performed:

'_exptl_absorpt_correction_type' value 'Gaussian' changed to
'gaussian' according to
/home/saulius/struct/CIF-dictionaries/cif_core.dic dictionary named
'cif_core.dic' version 2.4.1 from 2010-06-29.

Automatic conversion script
Id: cif_fix_values 1715 2011-07-08 13:25:40Z adriana 
;
_cod_original_sg_symbol_H-M 'P 21/c'
_cod_database_code 2016149
_cod_database_fobs_code 2016149

loop_
_symmetry_equiv_pos_as_xyz
'x, y, z'
'-x, y+1/2, -z+1/2'
'-x, -y, -z'
'x, -y-1/2, z-1/2'

loop_
_atom_site_type_symbol
_atom_site_label
_atom_site_fract_x
_atom_site_fract_y
_atom_site_fract_z
_atom_site_U_iso_or_equiv
_atom_site_adp_type
_atom_site_calc_flag
_atom_site_refinement_flags
_atom_site_occupancy
Ag Ag1 0.538570(17) 1.14998(3) 0.59011(3) 0.04224(8) Uani d . 1
C C1 0.65624(18) 0.8319(3) 0.7521(3) 0.0265(4) Uani d . 1
C C2 0.74465(17) 0.7583(3) 0.8708(3) 0.0268(4) Uani d . 1
C C3 0.7704(2) 0.5931(3) 0.8984(3) 0.0340(5) Uani d . 1
H H3 0.7281 0.5097 0.8433 0.041 Uiso calc R 1
C C4 0.8618(2) 0.5549(4) 1.0116(4) 0.0404(6) Uani d . 1
H H4 0.8803 0.4444 1.0325 0.048 Uiso calc R 1
C C5 0.9255(2) 0.6787(4) 1.0934(4) 0.0405(6) Uani d . 1
H H5 0.9862 0.6498 1.1675 0.049 Uiso calc R 1
C C6 0.9001(2) 0.8452(3) 1.0665(3) 0.0347(5) Uani d . 1
H H6 0.9424 0.9290 1.1208 0.042 Uiso calc R 1
C C7 0.80870(18) 0.8803(3) 0.9551(3) 0.0281(4) Uani d . 1
N N1 0.65841(16) 0.9953(3) 0.7439(3) 0.0313(4) Uani d . 1
O O1 0.82870(18) 1.1671(3) 0.8129(3) 0.0485(5) Uani d . 1
O O2 0.70812(19) 1.1559(3) 1.0084(3) 0.0519(6) Uani d . 1
S S1 0.56174(5) 0.70716(8) 0.64297(7) 0.03197(13) Uani d . 1
S S2 0.75551(5) 1.07393(8) 0.88691(8) 0.03331(13) Uani d . 1

loop_
_atom_site_aniso_label
_atom_site_aniso_U_11
_atom_site_aniso_U_22
_atom_site_aniso_U_33
_atom_site_aniso_U_12
_atom_site_aniso_U_13
_atom_site_aniso_U_23
Ag1 0.04035(13) 0.03767(12) 0.04088(13) 0.00170(8) -0.01284(9) -0.00005(8)
C1 0.0232(9) 0.0309(10) 0.0253(10) -0.0013(8) 0.0042(8) -0.0010(8)
C2 0.0244(9) 0.0287(10) 0.0274(10) 0.0003(8) 0.0049(8) 0.0004(8)
C3 0.0352(12) 0.0291(11) 0.0380(12) 0.0003(9) 0.0077(10) 0.0020(10)
C4 0.0414(14) 0.0343(13) 0.0456(14) 0.0091(11) 0.0082(12) 0.0092(11)
C5 0.0325(12) 0.0474(15) 0.0393(13) 0.0093(11) 0.0007(10) 0.0080(11)
C6 0.0272(11) 0.0408(13) 0.0327(12) 0.0010(9) -0.0030(9) 0.0006(10)
C7 0.0261(10) 0.0283(10) 0.0286(10) 0.0023(8) 0.0014(8) -0.0014(8)
N1 0.0257(9) 0.0304(9) 0.0345(10) 0.0017(8) -0.0032(7) -0.0022(8)
O1 0.0461(12) 0.0376(10) 0.0554(13) -0.0125(9) -0.0070(10) 0.0070(9)
O2 0.0493(12) 0.0489(12) 0.0516(13) 0.0140(10) -0.0055(10) -0.0227(10)
S1 0.0302(3) 0.0363(3) 0.0273(3) -0.0081(2) -0.0001(2) 0.0002(2)
S2 0.0311(3) 0.0269(3) 0.0371(3) 0.0019(2) -0.0062(2) -0.0047(2)

loop_
_atom_type_symbol
_atom_type_description
_atom_type_scat_dispersion_real
_atom_type_scat_dispersion_imag
_atom_type_scat_source
C C 0.0033 0.0016 'International Tables Vol C Tables 4.2.6.8 and 6.1.1.4'
H H 0.0000 0.0000 'International Tables Vol C Tables 4.2.6.8 and 6.1.1.4'
N N 0.0061 0.0033 'International Tables Vol C Tables 4.2.6.8 and 6.1.1.4'
O O 0.0106 0.0060 'International Tables Vol C Tables 4.2.6.8 and 6.1.1.4'
S S 0.1246 0.1234 'International Tables Vol C Tables 4.2.6.8 and 6.1.1.4'
Ag Ag -0.8971 1.1015 'International Tables Vol C Tables 4.2.6.8 and 6.1.1.4'

loop_
_geom_angle_atom_site_label_1
_geom_angle_atom_site_label_2
_geom_angle_atom_site_label_3
_geom_angle_site_symmetry_1
_geom_angle_site_symmetry_3
_geom_angle
_geom_angle_publ_flag
N1 Ag1 S1 . 3_676 161.93(6) y
N1 Ag1 S1 . 2_656 90.60(6) y
S1 Ag1 S1 3_676 2_656 107.45(2) y
N1 Ag1 Ag1 . 3_676 87.89(6) y
S1 Ag1 Ag1 3_676 3_676 84.458(18) y
S1 Ag1 Ag1 2_656 3_676 112.273(19) y
N1 C1 C2 . . 114.3(2) ?
N1 C1 S1 . . 125.53(19) y
C2 C1 S1 . . 120.11(17) y
C3 C2 C7 . . 119.9(2) ?
C3 C2 C1 . . 128.7(2) ?
C7 C2 C1 . . 111.3(2) ?
C2 C3 C4 . . 118.0(2) ?
C2 C3 H3 . . 121.0 ?
C4 C3 H3 . . 121.0 ?
C5 C4 C3 . . 121.3(3) ?
C5 C4 H4 . . 119.4 ?
C3 C4 H4 . . 119.4 ?
C4 C5 C6 . . 121.1(2) ?
C4 C5 H5 . . 119.5 ?
C6 C5 H5 . . 119.5 ?
C7 C6 C5 . . 116.8(2) ?
C7 C6 H6 . . 121.6 ?
C5 C6 H6 . . 121.6 ?
C6 C7 C2 . . 123.0(2) ?
C6 C7 S2 . . 129.0(2) ?
C2 C7 S2 . . 107.95(17) ?
C1 N1 S2 . . 111.09(17) y
C1 N1 Ag1 . . 125.24(16) ?
S2 N1 Ag1 . . 123.11(12) ?
C1 S1 Ag1 . 3_676 111.62(8) ?
C1 S1 Ag1 . 2_646 93.69(8) ?
Ag1 S1 Ag1 3_676 2_646 117.19(3) y
O1 S2 O2 . . 117.43(15) ?
O1 S2 N1 . . 110.93(13) ?
O2 S2 N1 . . 108.29(13) ?
O1 S2 C7 . . 110.92(13) ?
O2 S2 C7 . . 111.98(14) ?
N1 S2 C7 . . 94.99(11) ?

loop_
_geom_bond_atom_site_label_1
_geom_bond_atom_site_label_2
_geom_bond_site_symmetry_2
_geom_bond_distance
_geom_bond_publ_flag
Ag1 N1 . 2.199(2) y
Ag1 S1 3_676 2.4111(7) y
Ag1 S1 2_656 2.8031(7) y
Ag1 Ag1 3_676 2.9194(4) y
C1 N1 . 1.320(3) ?
C1 C2 . 1.484(3) ?
C1 S1 . 1.704(2) ?
C2 C3 . 1.381(3) ?
C2 C7 . 1.386(3) ?
C3 C4 . 1.398(4) ?
C3 H3 . 0.9300 ?
C4 C5 . 1.386(4) ?
C4 H4 . 0.9300 ?
C5 C6 . 1.390(4) ?
C5 H5 . 0.9300 ?
C6 C7 . 1.385(3) ?
C6 H6 . 0.9300 ?
C7 S2 . 1.755(2) y
N1 S2 . 1.681(2) ?
O1 S2 . 1.430(2) ?
O2 S2 . 1.434(2) ?

loop_
_geom_torsion_atom_site_label_1
_geom_torsion_atom_site_label_2
_geom_torsion_atom_site_label_3
_geom_torsion_atom_site_label_4
_geom_torsion_site_symmetry_1
_geom_torsion_site_symmetry_4
_geom_torsion
N1 C1 C2 C3 . . -173.8(2)
S1 C1 C2 C3 . . 7.2(3)
N1 C1 C2 C7 . . 3.1(3)
S1 C1 C2 C7 . . -175.83(17)
C7 C2 C3 C4 . . -0.3(4)
C1 C2 C3 C4 . . 176.4(2)
C2 C3 C4 C5 . . -0.4(4)
C3 C4 C5 C6 . . 0.5(5)
C4 C5 C6 C7 . . 0.1(4)
C5 C6 C7 C2 . . -0.8(4)
C5 C6 C7 S2 . . -177.7(2)
C3 C2 C7 C6 . . 0.9(4)
C1 C2 C7 C6 . . -176.3(2)
C3 C2 C7 S2 . . 178.36(19)
C1 C2 C7 S2 . . 1.1(2)
C2 C1 N1 S2 . . -5.9(3)
S1 C1 N1 S2 . . 172.91(14)
C2 C1 N1 Ag1 . . -177.59(15)
S1 C1 N1 Ag1 . . 1.3(3)
S1 Ag1 N1 C1 3_676 . -80.1(3)
S1 Ag1 N1 C1 2_656 . 97.0(2)
Ag1 Ag1 N1 C1 3_676 . -15.2(2)
S1 Ag1 N1 S2 3_676 . 109.18(18)
S1 Ag1 N1 S2 2_656 . -73.66(13)
Ag1 Ag1 N1 S2 3_676 . 174.07(13)
N1 C1 S1 Ag1 . 3_676 18.0(2)
C2 C1 S1 Ag1 . 3_676 -163.18(16)
N1 C1 S1 Ag1 . 2_646 -103.2(2)
C2 C1 S1 Ag1 . 2_646 75.61(18)
C1 N1 S2 O1 . . 120.3(2)
Ag1 N1 S2 O1 . . -67.81(17)
C1 N1 S2 O2 . . -109.4(2)
Ag1 N1 S2 O2 . . 62.42(18)
C1 N1 S2 C7 . . 5.7(2)
Ag1 N1 S2 C7 . . 177.54(14)
C6 C7 S2 O1 . . 58.8(3)
C2 C7 S2 O1 . . -118.45(19)
C6 C7 S2 O2 . . -74.5(3)
C2 C7 S2 O2 . . 108.23(19)
C6 C7 S2 N1 . . 173.5(3)
C2 C7 S2 N1 . . -3.79(19)
